data_1567568
loop_
_publ_author_name
'L\"offler, Sascha T.'
'H\"ummer, Julian'
'Scheurer, Andreas'
'Heinemann, Frank W.'
'Meyer, Karsten'

_publ_section_title
;
 Unprecedented pairs of uranium (iv/v) hydroxido and (iv/v/vi) oxido
 complexes supported by a seven-coordinate cyclen-anchored tris-aryloxide
 ligand
;
_journal_name_full 'Chemical Science'
_journal_paper_doi 10.1039/D2SC02736D
_journal_year 2022
_chemical_formula_moiety 'C54 H86 N4 O4 U, 2(C4 H8 O)'
_chemical_formula_sum 'C62 H102 N4 O6 U'
_chemical_formula_weight 1237.50
_chemical_properties_physical Air-sensitive,Moisture-sensitive,Oxygen-sensitive
_space_group_crystal_system monoclinic
_space_group_IT_number 14
_space_group_name_Hall '-P 2yn'
_space_group_name_H-M_alt 'P 1 21/n 1'
_atom_sites_solution_hydrogens mixed
_atom_sites_solution_primary direct
_audit_creation_date 2021-09-24
_audit_creation_method
;
Olex2 1.2
(compiled 2018.05.29 svn.r3508 for OlexSys, GUI svn.r5506)
;
_audit_update_record
;
2022-02-08 deposited with the CCDC.	2022-08-03 downloaded from the CCDC.
;
_cell_angle_alpha 90
_cell_angle_beta 90.093(3)
_cell_angle_gamma 90
_cell_formula_units_Z 4
_cell_length_a 10.7445(6)
_cell_length_b 16.3263(9)
_cell_length_c 37.618(2)
_cell_measurement_reflns_used 9877
_cell_measurement_temperature 100(2)
_cell_measurement_theta_max 27.86
_cell_measurement_theta_min 2.33
_cell_volume 6598.9(6)
_computing_cell_refinement 'Bruker SAINT'
_computing_data_collection 'Bruker APEX3'
_computing_data_reduction 'Bruker SAINT'
_computing_molecular_graphics 'SHELXTL 6.12 (Bruker AXS, 2002)'
_computing_publication_material 'Olex2 (Dolomanov et al., 2009)'
_computing_structure_refinement 'SHELXL-2018/3 (Sheldrick, 2015)'
_computing_structure_solution 'SHELX XT 2014/5 (Sheldrick, 2015)'
_diffrn_ambient_temperature 100(2)
_diffrn_detector_area_resol_mean 83.33
_diffrn_measured_fraction_theta_full 1.000
_diffrn_measured_fraction_theta_max 0.996
_diffrn_measurement_device_type 'Bruker Smart APEX II'
_diffrn_measurement_method '\f and \w scans'
_diffrn_radiation_monochromator 'curved graphite'
_diffrn_radiation_source 'fine-focus sealed tube'
_diffrn_radiation_type MoK\a
_diffrn_radiation_wavelength 0.71073
_diffrn_reflns_av_R_equivalents 0.0538
_diffrn_reflns_av_unetI/netI 0.0302
_diffrn_reflns_Laue_measured_fraction_full 1.000
_diffrn_reflns_Laue_measured_fraction_max 0.996
_diffrn_reflns_limit_h_max 14
_diffrn_reflns_limit_h_min -14
_diffrn_reflns_limit_k_max 22
_diffrn_reflns_limit_k_min -22
_diffrn_reflns_limit_l_max 50
_diffrn_reflns_limit_l_min -50
_diffrn_reflns_number 165247
_diffrn_reflns_point_group_measured_fraction_full 1.000
_diffrn_reflns_point_group_measured_fraction_max 0.996
_diffrn_reflns_theta_full 25.242
_diffrn_reflns_theta_max 28.737
_diffrn_reflns_theta_min 1.083
_diffrn_standards_number 0
_exptl_absorpt_coefficient_mu 2.506
_exptl_absorpt_correction_T_max 0.7458
_exptl_absorpt_correction_T_min 0.6352
_exptl_absorpt_correction_type multi-scan
_exptl_absorpt_process_details
;
SADABS-2014/5 (Bruker,2014/5) was used for absorption correction.
wR2(int) was 0.0745 before and 0.0473 after correction.
The Ratio of minimum to maximum transmission is 0.8517.
The \l/2 correction factor is Not present.
;
_exptl_crystal_colour green
_exptl_crystal_colour_primary green
_exptl_crystal_density_diffrn 1.246
_exptl_crystal_description plate
_exptl_crystal_F_000 2568
_exptl_crystal_recrystallization_method 'Re-crystallisation from solvent: tetrahydrofuran, n-hexane'
_exptl_crystal_size_max 0.29
_exptl_crystal_size_mid 0.16
_exptl_crystal_size_min 0.05
_refine_diff_density_max 1.610
_refine_diff_density_min -2.972
_refine_diff_density_rms 0.099
_refine_ls_extinction_method none
_refine_ls_goodness_of_fit_ref 1.125
_refine_ls_hydrogen_treatment constr
_refine_ls_matrix_type full
_refine_ls_number_parameters 732
_refine_ls_number_reflns 17052
_refine_ls_number_restraints 232
_refine_ls_restrained_S_all 1.127
_refine_ls_R_factor_all 0.0486
_refine_ls_R_factor_gt 0.0357
_refine_ls_shift/su_max 0.004
_refine_ls_shift/su_mean 0.000
_refine_ls_structure_factor_coef Fsqd
_refine_ls_weighting_details 'w=1/[\s^2^(Fo^2^)+(0.0292P)^2^+11.8956P] where P=(Fo^2^+2Fc^2^)/3'
_refine_ls_weighting_scheme calc
_refine_ls_wR_factor_gt 0.0741
_refine_ls_wR_factor_ref 0.0780
_reflns_Friedel_coverage 0.000
_reflns_number_gt 14244
_reflns_number_total 17052
_reflns_threshold_expression 'I > 2\s(I)'
_cod_data_source_file d2sc02736d2.cif
_cod_data_source_block jbh1802_sq
_cod_database_code 1567568
_shelx_shelxl_version_number 2018/3
_shelx_space_group_comment
;
The symmetry employed for this shelxl refinement is uniquely defined
by the following loop, which should always be used as a source of
symmetry information in preference to the above space-group names.
They are only intended as comments.
;
_shelx_estimated_absorpt_t_max 0.885
_shelx_estimated_absorpt_t_min 0.530
_olex2_refinement_description
;
1. Fixed Uiso
 At 1.2 times of:
  All C(H) groups, All C(H,H) groups
 At 1.5 times of:
  All C(H,H,H) groups, All O(H) groups
2. Uiso/Uaniso restraints and constraints
C21 \\sim C22 \\sim C23 \\sim C21A \\sim C22A \\sim C23A: within 2A with sigma
of 0.01 and sigma for terminal atoms of 0.02
O100 \\sim C101 \\sim C102 \\sim C103 \\sim C104 \\sim O110 \\sim C110 \\sim
C112 \\sim C113 \\sim C114: within 2A with sigma of 0.01 and sigma for terminal
atoms of 0.02
O200 \\sim C201 \\sim C202 \\sim C203 \\sim C204: within 2A with sigma of 0.01
and sigma for terminal atoms of 0.02
3. Same fragment restrains
{O100, C101, C102, C103, C104} sigma for 1-2: 0.02, 1-3: 0.04
as
{O110, C110, C112, C113, C114}
4. Others
 Sof(C21A)=Sof(H21D)=Sof(H21E)=Sof(H21F)=Sof(C22A)=Sof(H22D)=Sof(H22E)=
 Sof(H22F)=Sof(C23A)=Sof(H23D)=Sof(H23E)=Sof(H23F)=1-FVAR(1)
 Sof(C21)=Sof(H21A)=Sof(H21B)=Sof(H21C)=Sof(C22)=Sof(H22A)=Sof(H22B)=Sof(H22C)=
 Sof(C23)=Sof(H23A)=Sof(H23B)=Sof(H23C)=FVAR(1)
 Sof(O110)=Sof(C110)=Sof(H11A)=Sof(H11B)=Sof(C112)=Sof(H11C)=Sof(H11D)=
 Sof(C113)=Sof(H11E)=Sof(H11F)=Sof(C114)=Sof(H11G)=Sof(H11H)=1-FVAR(2)
 Sof(O100)=Sof(C101)=Sof(H10A)=Sof(H10B)=Sof(C102)=Sof(H10C)=Sof(H10D)=
 Sof(C103)=Sof(H10E)=Sof(H10F)=Sof(C104)=Sof(H10G)=Sof(H10H)=FVAR(2)
5.a Riding coordinates:
 O4(H4)
5.b Secondary CH2 refined with riding coordinates:
 C1(H1A,H1B), C2(H2A,H2B), C3(H3A,H3B), C4(H4A,H4B), C5(H5A,H5B), C6(H6A,H6B),
 C7(H7A,H7B), C8(H8A,H8B), C9(H9A,H9B), C24(H24A,H24B), C39(H39A,H39B),
 C101(H10A,H10B), C102(H10C,H10D), C103(H10E,H10F), C104(H10G,H10H), C110(H11A,
 H11B), C112(H11C,H11D), C113(H11E,H11F), C114(H11G,H11H), C201(H20A,H20B),
 C202(H20C,H20D), C203(H20E,H20F), C204(H20G,H20H)
5.c Me refined with riding coordinates:
 C17(H17A,H17B,H17C), C18(H18A,H18B,H18C), C19(H19A,H19B,H19C), C21(H21A,H21B,
 H21C), C22(H22A,H22B,H22C), C23(H23A,H23B,H23C), C21A(H21D,H21E,H21F),
 C22A(H22D,H22E,H22F), C23A(H23D,H23E,H23F), C32(H32A,H32B,H32C), C33(H33A,H33B,
 H33C), C34(H34A,H34B,H34C), C36(H36A,H36B,H36C), C37(H37A,H37B,H37C), C38(H38A,
 H38B,H38C), C47(H47A,H47B,H47C), C48(H48A,H48B,H48C), C49(H49A,H49B,H49C),
 C51(H51A,H51B,H51C), C52(H52A,H52B,H52C), C53(H53A,H53B,H53C), C54(H54A,H54B,
 H54C)
5.d Aromatic/amide H refined with riding coordinates:
 C13(H13), C15(H15), C28(H28), C30(H30), C43(H43), C45(H45)
;
_platon_squeeze_void_probe_radius 1.20
_olex2_submission_special_instructions 'No special instructions were received'

loop_
_space_group_symop_operation_xyz
'x, y, z'
'-x+1/2, y+1/2, -z+1/2'
'-x, -y, -z'
'x-1/2, -y-1/2, z-1/2'

loop_
_atom_site_label
_atom_site_type_symbol
_atom_site_fract_x
_atom_site_fract_y
_atom_site_fract_z
_atom_site_U_iso_or_equiv
_atom_site_adp_type
_atom_site_occupancy
_atom_site_site_symmetry_order
_atom_site_calc_flag
_atom_site_refinement_flags_posn
_atom_site_refinement_flags_adp
_atom_site_refinement_flags_occupancy
_atom_site_disorder_assembly
_atom_site_disorder_group
U1 U 0.31685(2) 0.71110(2) 0.30071(2) 0.01526(3) Uani 1 1 d . . . . .
O1 O 0.42586(18) 0.64898(14) 0.25809(6) 0.0212(4) Uani 1 1 d . . . . .
O2 O 0.43327(19) 0.62598(13) 0.33319(6) 0.0197(4) Uani 1 1 d . . . . .
O3 O 0.35723(19) 0.79526(13) 0.34520(5) 0.0195(4) Uani 1 1 d . . . . .
O4 O 0.3678(2) 0.81404(14) 0.26860(6) 0.0254(5) Uani 1 1 d . . . . .
H4 H 0.409395 0.822207 0.249082 0.038 Uiso 1 1 d R . . . .
N1 N 0.1691(2) 0.67155(16) 0.24415(7) 0.0191(5) Uani 1 1 d . . . . .
N2 N 0.2025(2) 0.55860(16) 0.30630(7) 0.0201(5) Uani 1 1 d . . . . .
N3 N 0.1382(2) 0.69664(15) 0.35506(7) 0.0199(5) Uani 1 1 d . . . . .
N4 N 0.1037(2) 0.81061(16) 0.29463(7) 0.0213(5) Uani 1 1 d . . . . .
C1 C 0.1480(3) 0.5820(2) 0.24263(9) 0.0226(6) Uani 1 1 d . . . . .
H1A H 0.225682 0.554782 0.234859 0.027 Uiso 1 1 calc R . . . .
H1B H 0.083063 0.570274 0.224628 0.027 Uiso 1 1 calc R . . . .
C2 C 0.1083(3) 0.5462(2) 0.27780(8) 0.0227(6) Uani 1 1 d . . . . .
H2A H 0.028919 0.571864 0.285161 0.027 Uiso 1 1 calc R . . . .
H2B H 0.093203 0.486766 0.274809 0.027 Uiso 1 1 calc R . . . .
C3 C 0.1422(3) 0.5472(2) 0.34153(9) 0.0239(6) Uani 1 1 d . . . . .
H3A H 0.207147 0.538487 0.359837 0.029 Uiso 1 1 calc R . . . .
H3B H 0.088930 0.497786 0.340813 0.029 Uiso 1 1 calc R . . . .
C4 C 0.0641(3) 0.6203(2) 0.35166(9) 0.0237(7) Uani 1 1 d . . . . .
H4A H -0.001240 0.628522 0.333418 0.028 Uiso 1 1 calc R . . . .
H4B H 0.022244 0.609017 0.374563 0.028 Uiso 1 1 calc R . . . .
C5 C 0.0533(3) 0.7679(2) 0.35619(9) 0.0231(7) Uani 1 1 d . . . . .
H5A H 0.098588 0.815685 0.365979 0.028 Uiso 1 1 calc R . . . .
H5B H -0.016872 0.755554 0.372346 0.028 Uiso 1 1 calc R . . . .
C6 C 0.0023(3) 0.7897(2) 0.31986(9) 0.0264(7) Uani 1 1 d . . . . .
H6A H -0.045839 0.742839 0.310394 0.032 Uiso 1 1 calc R . . . .
H6B H -0.054885 0.836981 0.322079 0.032 Uiso 1 1 calc R . . . .
C7 C 0.0588(3) 0.8033(2) 0.25771(9) 0.0244(7) Uani 1 1 d . . . . .
H7A H 0.117218 0.832122 0.241669 0.029 Uiso 1 1 calc R . . . .
H7B H -0.023416 0.830317 0.255642 0.029 Uiso 1 1 calc R . . . .
C8 C 0.0473(3) 0.7147(2) 0.24613(8) 0.0233(6) Uani 1 1 d . . . . .
H8A H -0.007247 0.685415 0.263083 0.028 Uiso 1 1 calc R . . . .
H8B H 0.006864 0.712800 0.222471 0.028 Uiso 1 1 calc R . . . .
C9 C 0.2314(3) 0.6979(2) 0.21067(8) 0.0222(6) Uani 1 1 d . . . . .
H9A H 0.255011 0.756224 0.213252 0.027 Uiso 1 1 calc R . . . .
H9B H 0.169753 0.694548 0.191147 0.027 Uiso 1 1 calc R . . . .
C10 C 0.3458(3) 0.65070(18) 0.19951(8) 0.0191(6) Uani 1 1 d . . . . .
C11 C 0.4428(3) 0.63444(18) 0.22367(8) 0.0184(6) Uani 1 1 d . . . . .
C12 C 0.5560(3) 0.60186(19) 0.21044(8) 0.0201(6) Uani 1 1 d . . . . .
C13 C 0.5627(3) 0.58314(19) 0.17427(8) 0.0221(6) Uani 1 1 d . . . . .
H13 H 0.638514 0.561331 0.165415 0.027 Uiso 1 1 calc R . . . .
C14 C 0.4650(3) 0.59450(19) 0.15039(8) 0.0216(6) Uani 1 1 d . . . . .
C15 C 0.3568(3) 0.62893(19) 0.16392(8) 0.0208(6) Uani 1 1 d . . . . .
H15 H 0.288275 0.637880 0.148409 0.025 Uiso 1 1 calc R . . . .
C16 C 0.6673(3) 0.5887(2) 0.23560(8) 0.0224(6) Uani 1 1 d . . . . .
C17 C 0.6326(3) 0.5284(2) 0.26518(9) 0.0269(7) Uani 1 1 d . . . . .
H17A H 0.559950 0.549054 0.278087 0.040 Uiso 1 1 calc R . . . .
H17B H 0.612916 0.474936 0.254741 0.040 Uiso 1 1 calc R . . . .
H17C H 0.702847 0.522608 0.281651 0.040 Uiso 1 1 calc R . . . .
C18 C 0.7059(3) 0.6716(2) 0.25216(10) 0.0291(7) Uani 1 1 d . . . . .
H18A H 0.634947 0.695263 0.264867 0.044 Uiso 1 1 calc R . . . .
H18B H 0.774893 0.662919 0.268808 0.044 Uiso 1 1 calc R . . . .
H18C H 0.732325 0.709092 0.233286 0.044 Uiso 1 1 calc R . . . .
C19 C 0.7806(3) 0.5543(2) 0.21616(10) 0.0314(8) Uani 1 1 d . . . . .
H19A H 0.804702 0.591906 0.197053 0.047 Uiso 1 1 calc R . . . .
H19B H 0.849913 0.548407 0.232943 0.047 Uiso 1 1 calc R . . . .
H19C H 0.759982 0.500735 0.206032 0.047 Uiso 1 1 calc R . . . .
C20 C 0.4755(3) 0.5732(2) 0.11066(9) 0.0272(7) Uani 1 1 d . . . . .
C21 C 0.4657(8) 0.6532(5) 0.08829(18) 0.0428(18) Uani 0.564(6) 1 d . U P A 1
H21A H 0.533225 0.690491 0.094965 0.064 Uiso 0.564(6) 1 calc R . P A 1
H21B H 0.472271 0.639763 0.062969 0.064 Uiso 0.564(6) 1 calc R . P A 1
H21C H 0.385382 0.679567 0.092852 0.064 Uiso 0.564(6) 1 calc R . P A 1
C22 C 0.5995(7) 0.5334(6) 0.10067(18) 0.050(2) Uani 0.564(6) 1 d . U P A 1
H22A H 0.668168 0.569002 0.108119 0.075 Uiso 0.564(6) 1 calc R . P A 1
H22B H 0.606861 0.480281 0.112623 0.075 Uiso 0.564(6) 1 calc R . P A 1
H22C H 0.602828 0.525399 0.074872 0.075 Uiso 0.564(6) 1 calc R . P A 1
C23 C 0.3683(8) 0.5179(5) 0.09908(18) 0.047(2) Uani 0.564(6) 1 d . U P A 1
H23A H 0.288990 0.543466 0.105500 0.071 Uiso 0.564(6) 1 calc R . P A 1
H23B H 0.371575 0.509852 0.073280 0.071 Uiso 0.564(6) 1 calc R . P A 1
H23C H 0.375608 0.464734 0.111031 0.071 Uiso 0.564(6) 1 calc R . P A 1
C21A C 0.3599(10) 0.5943(7) 0.0899(2) 0.048(3) Uani 0.436(6) 1 d . U P A 2
H21D H 0.288993 0.563845 0.099485 0.072 Uiso 0.436(6) 1 calc R . P A 2
H21E H 0.343718 0.653252 0.091776 0.072 Uiso 0.436(6) 1 calc R . P A 2
H21F H 0.371875 0.579683 0.064852 0.072 Uiso 0.436(6) 1 calc R . P A 2
C22A C 0.5841(10) 0.6203(7) 0.0958(2) 0.050(3) Uani 0.436(6) 1 d . U P A 2
H22D H 0.659588 0.606730 0.109196 0.075 Uiso 0.436(6) 1 calc R . P A 2
H22E H 0.595835 0.605596 0.070722 0.075 Uiso 0.436(6) 1 calc R . P A 2
H22F H 0.567679 0.679165 0.097647 0.075 Uiso 0.436(6) 1 calc R . P A 2
C23A C 0.4980(15) 0.4803(7) 0.1081(3) 0.069(3) Uani 0.436(6) 1 d . U P A 2
H23D H 0.426234 0.451023 0.117947 0.103 Uiso 0.436(6) 1 calc R . P A 2
H23E H 0.509112 0.464785 0.083147 0.103 Uiso 0.436(6) 1 calc R . P A 2
H23F H 0.572927 0.465845 0.121613 0.103 Uiso 0.436(6) 1 calc R . P A 2
C24 C 0.3015(3) 0.49449(18) 0.30154(9) 0.0212(6) Uani 1 1 d . . . . .
H24A H 0.350018 0.508247 0.280002 0.025 Uiso 1 1 calc R . . . .
H24B H 0.260059 0.441283 0.297111 0.025 Uiso 1 1 calc R . . . .
C25 C 0.3911(3) 0.48384(19) 0.33210(8) 0.0205(6) Uani 1 1 d . . . . .
C26 C 0.4592(3) 0.55110(18) 0.34542(8) 0.0191(6) Uani 1 1 d . . . . .
C27 C 0.5528(3) 0.53650(19) 0.37151(8) 0.0196(6) Uani 1 1 d . . . . .
C28 C 0.5653(3) 0.4569(2) 0.38456(8) 0.0242(6) Uani 1 1 d . . . . .
H28 H 0.626433 0.447242 0.402356 0.029 Uiso 1 1 calc R . . . .
C29 C 0.4941(3) 0.3906(2) 0.37316(9) 0.0275(7) Uani 1 1 d . . . . .
C30 C 0.4083(3) 0.4060(2) 0.34616(9) 0.0259(7) Uani 1 1 d . . . . .
H30 H 0.360051 0.361870 0.337091 0.031 Uiso 1 1 calc R . . . .
C31 C 0.6383(3) 0.60587(19) 0.38476(9) 0.0223(6) Uani 1 1 d . . . . .
C32 C 0.7394(3) 0.5746(2) 0.41036(10) 0.0299(7) Uani 1 1 d . . . . .
H32A H 0.699977 0.548502 0.430932 0.045 Uiso 1 1 calc R . . . .
H32B H 0.791986 0.534571 0.398072 0.045 Uiso 1 1 calc R . . . .
H32C H 0.790601 0.620686 0.418389 0.045 Uiso 1 1 calc R . . . .
C33 C 0.5604(3) 0.6702(2) 0.40456(9) 0.0280(7) Uani 1 1 d . . . . .
H33A H 0.518109 0.644341 0.424703 0.042 Uiso 1 1 calc R . . . .
H33B H 0.614996 0.713936 0.413272 0.042 Uiso 1 1 calc R . . . .
H33C H 0.498309 0.693462 0.388317 0.042 Uiso 1 1 calc R . . . .
C34 C 0.7047(3) 0.6459(2) 0.35324(9) 0.0281(7) Uani 1 1 d . . . . .
H34A H 0.754206 0.604582 0.340716 0.042 Uiso 1 1 calc R . . . .
H34B H 0.642772 0.669052 0.336940 0.042 Uiso 1 1 calc R . . . .
H34C H 0.759459 0.689525 0.361895 0.042 Uiso 1 1 calc R . . . .
C35 C 0.5082(4) 0.3045(2) 0.38874(12) 0.0444(11) Uani 1 1 d . . . . .
C36 C 0.5604(5) 0.2464(3) 0.36040(15) 0.0629(15) Uani 1 1 d . . . . .
H36A H 0.505595 0.246693 0.339556 0.094 Uiso 1 1 calc R . . . .
H36B H 0.643793 0.264660 0.353438 0.094 Uiso 1 1 calc R . . . .
H36C H 0.565251 0.190782 0.370090 0.094 Uiso 1 1 calc R . . . .
C37 C 0.5968(5) 0.3019(3) 0.42062(14) 0.0625(15) Uani 1 1 d . . . . .
H37A H 0.602538 0.245599 0.429546 0.094 Uiso 1 1 calc R . . . .
H37B H 0.679484 0.320645 0.413273 0.094 Uiso 1 1 calc R . . . .
H37C H 0.565098 0.337682 0.439445 0.094 Uiso 1 1 calc R . . . .
C38 C 0.3799(5) 0.2719(3) 0.40022(17) 0.0730(17) Uani 1 1 d . . . . .
H38A H 0.322689 0.273410 0.379916 0.109 Uiso 1 1 calc R . . . .
H38B H 0.388326 0.215372 0.408649 0.109 Uiso 1 1 calc R . . . .
H38C H 0.346993 0.306209 0.419411 0.109 Uiso 1 1 calc R . . . .
C39 C 0.2108(3) 0.69163(19) 0.38893(8) 0.0217(6) Uani 1 1 d . . . . .
H39A H 0.276808 0.649951 0.385871 0.026 Uiso 1 1 calc R . . . .
H39B H 0.154368 0.671741 0.407840 0.026 Uiso 1 1 calc R . . . .
C40 C 0.2712(3) 0.77006(18) 0.40174(8) 0.0185(6) Uani 1 1 d . . . . .
C41 C 0.3476(3) 0.81627(18) 0.37940(8) 0.0169(6) Uani 1 1 d . . . . .
C42 C 0.4144(3) 0.88400(17) 0.39377(8) 0.0181(6) Uani 1 1 d . . . . .
C43 C 0.3981(3) 0.90099(19) 0.42967(8) 0.0218(6) Uani 1 1 d . . . . .
H43 H 0.441707 0.946386 0.439421 0.026 Uiso 1 1 calc R . . . .
C44 C 0.3216(3) 0.85541(19) 0.45237(8) 0.0223(6) Uani 1 1 d . . . . .
C45 C 0.2581(3) 0.7901(2) 0.43764(8) 0.0225(6) Uani 1 1 d . . . . .
H45 H 0.204579 0.758157 0.452186 0.027 Uiso 1 1 calc R . . . .
C46 C 0.5057(3) 0.93303(18) 0.37091(8) 0.0203(6) Uani 1 1 d . . . . .
C47 C 0.6128(3) 0.8774(2) 0.35896(9) 0.0252(7) Uani 1 1 d . . . . .
H47A H 0.671043 0.908944 0.344346 0.038 Uiso 1 1 calc R . . . .
H47B H 0.656397 0.856012 0.379900 0.038 Uiso 1 1 calc R . . . .
H47C H 0.579398 0.831691 0.345012 0.038 Uiso 1 1 calc R . . . .
C48 C 0.5628(3) 1.0053(2) 0.39161(9) 0.0298(7) Uani 1 1 d . . . . .
H48A H 0.620505 1.035105 0.376174 0.045 Uiso 1 1 calc R . . . .
H48B H 0.496356 1.042223 0.399416 0.045 Uiso 1 1 calc R . . . .
H48C H 0.607797 0.984416 0.412399 0.045 Uiso 1 1 calc R . . . .
C49 C 0.4408(3) 0.9695(2) 0.33801(9) 0.0246(7) Uani 1 1 d . . . . .
H49A H 0.501445 1.000480 0.323947 0.037 Uiso 1 1 calc R . . . .
H49B H 0.406037 0.925213 0.323506 0.037 Uiso 1 1 calc R . . . .
H49C H 0.373715 1.006169 0.345630 0.037 Uiso 1 1 calc R . . . .
C50 C 0.3131(3) 0.8780(2) 0.49195(9) 0.0291(7) Uani 1 1 d . . . . .
C51 C 0.4443(4) 0.8758(3) 0.50849(9) 0.0386(9) Uani 1 1 d . . . . .
H51A H 0.498584 0.914167 0.495818 0.058 Uiso 1 1 calc R . . . .
H51B H 0.439502 0.891556 0.533588 0.058 Uiso 1 1 calc R . . . .
H51C H 0.478345 0.820285 0.506589 0.058 Uiso 1 1 calc R . . . .
C52 C 0.2590(4) 0.9642(3) 0.49624(10) 0.0459(10) Uani 1 1 d . . . . .
H52A H 0.310834 1.003506 0.483309 0.069 Uiso 1 1 calc R . . . .
H52B H 0.174131 0.965387 0.486647 0.069 Uiso 1 1 calc R . . . .
H52C H 0.257274 0.978769 0.521500 0.069 Uiso 1 1 calc R . . . .
C53 C 0.2311(4) 0.8177(3) 0.51226(10) 0.0426(10) Uani 1 1 d . . . . .
H53A H 0.264799 0.762217 0.509725 0.064 Uiso 1 1 calc R . . . .
H53B H 0.229480 0.832752 0.537474 0.064 Uiso 1 1 calc R . . . .
H53C H 0.146337 0.819370 0.502620 0.064 Uiso 1 1 calc R . . . .
C54 C 0.1425(3) 0.8962(2) 0.30100(9) 0.0262(7) Uani 1 1 d . . . . .
H54A H 0.172586 0.901873 0.325479 0.039 Uiso 1 1 calc R . . . .
H54B H 0.209264 0.910830 0.284449 0.039 Uiso 1 1 calc R . . . .
H54C H 0.071303 0.932798 0.297276 0.039 Uiso 1 1 calc R . . . .
O100 O 0.5143(13) 0.8481(12) 0.2047(4) 0.048(2) Uani 0.387(8) 1 d D U P B 1
C101 C 0.6311(16) 0.8843(13) 0.2148(4) 0.052(2) Uani 0.387(8) 1 d D U P B 1
H10A H 0.661254 0.861671 0.237615 0.063 Uiso 0.387(8) 1 calc R . P B 1
H10B H 0.623476 0.944543 0.216969 0.063 Uiso 0.387(8) 1 calc R . P B 1
C102 C 0.7187(10) 0.8614(8) 0.1843(3) 0.053(2) Uani 0.387(8) 1 d D U P B 1
H10C H 0.785142 0.902753 0.181305 0.064 Uiso 0.387(8) 1 calc R . P B 1
H10D H 0.757027 0.806988 0.188304 0.064 Uiso 0.387(8) 1 calc R . P B 1
C103 C 0.6316(13) 0.8602(10) 0.1527(4) 0.053(2) Uani 0.387(8) 1 d D U P B 1
H10E H 0.666088 0.827933 0.132769 0.063 Uiso 0.387(8) 1 calc R . P B 1
H10F H 0.611185 0.916143 0.144469 0.063 Uiso 0.387(8) 1 calc R . P B 1
C104 C 0.5200(13) 0.8182(11) 0.1695(5) 0.049(2) Uani 0.387(8) 1 d D U P B 1
H10G H 0.442882 0.831932 0.156376 0.059 Uiso 0.387(8) 1 calc R . P B 1
H10H H 0.530983 0.758023 0.169388 0.059 Uiso 0.387(8) 1 calc R . P B 1
O110 O 0.4869(8) 0.8565(8) 0.1984(3) 0.050(2) Uani 0.613(8) 1 d D U P B 2
C110 C 0.6161(10) 0.8762(8) 0.2046(3) 0.0526(19) Uani 0.613(8) 1 d D U P B 2
H11A H 0.664714 0.826251 0.210129 0.063 Uiso 0.613(8) 1 calc R . P B 2
H11B H 0.625108 0.915613 0.224400 0.063 Uiso 0.613(8) 1 calc R . P B 2
C112 C 0.6577(7) 0.9136(5) 0.1699(2) 0.0478(17) Uani 0.613(8) 1 d D U P B 2
H11C H 0.748377 0.906555 0.166485 0.057 Uiso 0.613(8) 1 calc R . P B 2
H11D H 0.637392 0.972711 0.169026 0.057 Uiso 0.613(8) 1 calc R . P B 2
C113 C 0.5843(8) 0.8661(6) 0.1418(2) 0.0503(19) Uani 0.613(8) 1 d D U P B 2
H11E H 0.549244 0.903487 0.123672 0.060 Uiso 0.613(8) 1 calc R . P B 2
H11F H 0.637439 0.824874 0.129957 0.060 Uiso 0.613(8) 1 calc R . P B 2
C114 C 0.4824(10) 0.8256(7) 0.1631(3) 0.055(2) Uani 0.613(8) 1 d D U P B 2
H11G H 0.400274 0.837574 0.152322 0.066 Uiso 0.613(8) 1 calc R . P B 2
H11H H 0.494463 0.765477 0.163281 0.066 Uiso 0.613(8) 1 calc R . P B 2
O200 O 0.9465(7) 0.7201(4) 0.4562(2) 0.161(2) Uani 1 1 d . U . . .
C201 C 0.8871(9) 0.8041(5) 0.4475(3) 0.128(3) Uani 1 1 d . U . . .
H20A H 0.951952 0.846894 0.445380 0.154 Uiso 1 1 calc R . . . .
H20B H 0.839826 0.801397 0.424935 0.154 Uiso 1 1 calc R . . . .
C202 C 0.8099(10) 0.8204(6) 0.4752(3) 0.148(3) Uani 1 1 d . U . . .
H20C H 0.729725 0.842327 0.466382 0.177 Uiso 1 1 calc R . . . .
H20D H 0.848088 0.861730 0.491144 0.177 Uiso 1 1 calc R . . . .
C203 C 0.7904(10) 0.7464(7) 0.4938(3) 0.156(3) Uani 1 1 d . U . . .
H20E H 0.723231 0.714988 0.481993 0.187 Uiso 1 1 calc R . . . .
H20F H 0.763030 0.758870 0.518340 0.187 Uiso 1 1 calc R . . . .
C204 C 0.9036(9) 0.6962(6) 0.4952(3) 0.152(3) Uani 1 1 d . U . . .
H20G H 0.885872 0.637003 0.497800 0.182 Uiso 1 1 calc R . . . .
H20H H 0.962929 0.714462 0.513702 0.182 Uiso 1 1 calc R . . . .

loop_
_atom_site_aniso_label
_atom_site_aniso_U_11
_atom_site_aniso_U_22
_atom_site_aniso_U_33
_atom_site_aniso_U_23
_atom_site_aniso_U_13
_atom_site_aniso_U_12
U1 0.01165(5) 0.01934(5) 0.01478(5) -0.00233(5) 0.00099(3) -0.00121(4)
O1 0.0156(10) 0.0306(12) 0.0174(11) -0.0063(9) 0.0019(8) 0.0014(8)
O2 0.0197(10) 0.0186(10) 0.0207(11) 0.0003(8) -0.0035(8) -0.0018(8)
O3 0.0189(10) 0.0225(10) 0.0172(10) -0.0013(9) 0.0040(8) -0.0028(8)
O4 0.0274(12) 0.0287(12) 0.0203(11) -0.0008(9) 0.0039(9) 0.0015(9)
N1 0.0124(11) 0.0265(13) 0.0184(13) -0.0039(10) 0.0000(9) 0.0015(10)
N2 0.0137(11) 0.0253(13) 0.0214(13) -0.0042(11) 0.0001(9) -0.0032(10)
N3 0.0151(12) 0.0237(13) 0.0211(13) -0.0020(10) 0.0029(9) -0.0029(9)
N4 0.0159(12) 0.0265(13) 0.0216(13) -0.0037(10) 0.0020(10) 0.0027(10)
C1 0.0124(13) 0.0302(17) 0.0251(16) -0.0070(13) -0.0021(11) -0.0028(12)
C2 0.0162(14) 0.0265(16) 0.0253(16) -0.0048(13) -0.0025(12) -0.0062(12)
C3 0.0191(15) 0.0271(16) 0.0255(17) -0.0041(13) 0.0034(12) -0.0090(12)
C4 0.0150(14) 0.0309(17) 0.0253(16) -0.0061(13) 0.0041(11) -0.0079(12)
C5 0.0168(14) 0.0296(17) 0.0228(16) -0.0054(13) 0.0045(11) -0.0006(12)
C6 0.0160(14) 0.0367(17) 0.0265(16) -0.0054(15) 0.0037(12) 0.0036(13)
C7 0.0172(14) 0.0319(18) 0.0242(16) -0.0007(13) 0.0001(12) 0.0075(12)
C8 0.0125(13) 0.0348(17) 0.0225(15) -0.0051(14) -0.0019(11) 0.0024(13)
C9 0.0175(14) 0.0330(18) 0.0162(14) -0.0019(12) -0.0006(11) 0.0016(12)
C10 0.0141(13) 0.0233(15) 0.0199(15) -0.0016(12) 0.0017(11) -0.0001(11)
C11 0.0162(13) 0.0206(14) 0.0183(14) -0.0039(12) 0.0018(11) -0.0029(11)
C12 0.0169(14) 0.0217(14) 0.0217(15) -0.0038(12) 0.0020(11) -0.0015(11)
C13 0.0198(15) 0.0233(15) 0.0233(16) -0.0053(12) 0.0060(12) 0.0011(12)
C14 0.0259(16) 0.0195(14) 0.0194(15) -0.0026(12) 0.0051(12) -0.0018(12)
C15 0.0213(14) 0.0221(14) 0.0191(15) -0.0022(12) -0.0011(11) -0.0024(12)
C16 0.0145(14) 0.0297(16) 0.0230(16) -0.0068(13) 0.0014(11) 0.0029(12)
C17 0.0218(15) 0.0324(18) 0.0264(17) -0.0031(14) -0.0029(13) 0.0029(13)
C18 0.0187(15) 0.0341(18) 0.0345(19) -0.0081(15) 0.0008(13) -0.0052(13)
C19 0.0189(15) 0.045(2) 0.0302(19) -0.0075(16) 0.0021(13) 0.0077(14)
C20 0.0337(18) 0.0295(17) 0.0184(16) -0.0040(13) 0.0067(13) 0.0015(14)
C21 0.059(5) 0.046(4) 0.023(3) 0.003(3) 0.013(3) 0.002(3)
C22 0.053(4) 0.077(6) 0.020(3) -0.014(3) 0.002(3) 0.029(4)
C23 0.058(5) 0.064(5) 0.020(3) -0.019(3) 0.007(3) -0.024(4)
C21A 0.057(6) 0.069(6) 0.018(4) -0.014(4) 0.002(4) -0.003(5)
C22A 0.053(6) 0.071(7) 0.025(4) 0.010(4) 0.016(4) -0.003(5)
C23A 0.137(10) 0.048(6) 0.021(5) -0.012(4) 0.009(6) 0.015(6)
C24 0.0203(15) 0.0182(14) 0.0251(16) -0.0051(12) -0.0014(12) -0.0041(11)
C25 0.0222(15) 0.0220(15) 0.0172(15) -0.0015(12) 0.0010(11) -0.0043(12)
C26 0.0194(14) 0.0199(14) 0.0181(15) -0.0009(11) 0.0027(11) -0.0019(11)
C27 0.0182(14) 0.0224(15) 0.0180(15) -0.0021(12) -0.0006(11) -0.0022(11)
C28 0.0267(16) 0.0266(16) 0.0194(16) 0.0025(13) -0.0025(12) -0.0017(13)
C29 0.0355(18) 0.0233(16) 0.0237(17) 0.0042(13) -0.0025(14) -0.0040(13)
C30 0.0303(17) 0.0227(16) 0.0247(17) -0.0012(13) -0.0033(13) -0.0070(13)
C31 0.0196(15) 0.0228(15) 0.0246(16) -0.0014(12) -0.0045(12) -0.0018(12)
C32 0.0284(17) 0.0290(17) 0.0322(19) -0.0012(14) -0.0120(14) -0.0009(14)
C33 0.0287(17) 0.0276(17) 0.0276(18) -0.0074(14) -0.0050(14) -0.0004(13)
C34 0.0202(15) 0.0322(18) 0.0319(18) 0.0007(14) -0.0038(13) -0.0063(13)
C35 0.059(3) 0.0235(19) 0.051(3) 0.0168(17) -0.023(2) -0.0125(17)
C36 0.084(4) 0.024(2) 0.081(4) -0.005(2) -0.038(3) 0.009(2)
C37 0.090(4) 0.041(3) 0.056(3) 0.026(2) -0.032(3) -0.016(2)
C38 0.075(4) 0.061(3) 0.084(4) 0.042(3) -0.008(3) -0.028(3)
C39 0.0223(15) 0.0227(15) 0.0202(15) 0.0002(12) 0.0041(12) -0.0077(11)
C40 0.0171(14) 0.0187(14) 0.0197(15) -0.0009(11) 0.0001(11) -0.0019(10)
C41 0.0183(14) 0.0187(13) 0.0139(14) -0.0004(11) 0.0040(11) -0.0004(11)
C42 0.0205(14) 0.0170(14) 0.0167(14) 0.0019(11) 0.0020(11) 0.0009(11)
C43 0.0278(16) 0.0190(14) 0.0186(15) -0.0010(12) 0.0003(12) -0.0052(12)
C44 0.0278(16) 0.0236(15) 0.0153(14) -0.0001(12) 0.0016(12) -0.0019(12)
C45 0.0222(14) 0.0258(15) 0.0194(15) 0.0048(13) 0.0036(11) -0.0034(13)
C46 0.0245(15) 0.0183(14) 0.0180(15) 0.0017(12) 0.0006(11) -0.0052(12)
C47 0.0221(15) 0.0252(16) 0.0284(17) 0.0057(13) 0.0027(12) -0.0050(12)
C48 0.040(2) 0.0237(16) 0.0251(18) -0.0006(13) 0.0016(14) -0.0133(14)
C49 0.0278(16) 0.0233(16) 0.0228(16) 0.0048(13) 0.0006(13) -0.0019(13)
C50 0.042(2) 0.0296(17) 0.0156(15) -0.0012(13) 0.0029(13) -0.0060(15)
C51 0.051(2) 0.046(2) 0.0188(17) -0.0010(16) -0.0060(15) -0.0094(18)
C52 0.068(3) 0.047(2) 0.0228(19) -0.0063(17) 0.0091(18) 0.009(2)
C53 0.054(3) 0.059(3) 0.0150(17) 0.0024(17) 0.0051(16) -0.015(2)
C54 0.0250(16) 0.0251(16) 0.0285(18) -0.0030(13) 0.0014(13) 0.0044(13)
O100 0.050(5) 0.033(4) 0.059(5) -0.012(4) 0.018(4) -0.013(4)
C101 0.051(4) 0.040(4) 0.066(5) -0.009(4) 0.016(4) -0.004(4)
C102 0.050(4) 0.045(4) 0.063(5) -0.001(4) 0.022(4) 0.001(4)
C103 0.049(4) 0.047(4) 0.062(5) 0.000(4) 0.024(4) -0.003(4)
C104 0.050(5) 0.036(4) 0.061(5) -0.006(4) 0.019(4) -0.001(4)
O110 0.056(4) 0.034(3) 0.061(4) -0.004(3) 0.028(3) -0.008(3)
C110 0.053(4) 0.044(3) 0.061(4) 0.000(3) 0.014(3) 0.005(3)
C112 0.039(3) 0.050(3) 0.054(4) -0.001(3) 0.013(3) -0.002(3)
C113 0.046(4) 0.047(3) 0.058(4) -0.007(3) 0.019(3) -0.005(3)
C114 0.059(4) 0.040(3) 0.067(4) -0.012(3) 0.024(4) -0.017(4)
O200 0.131(5) 0.128(5) 0.224(7) -0.031(5) 0.032(5) -0.025(4)
C201 0.133(6) 0.096(5) 0.156(7) -0.019(5) 0.040(5) -0.032(4)
C202 0.147(6) 0.110(5) 0.186(7) -0.055(5) 0.075(5) -0.016(5)
C203 0.150(6) 0.134(6) 0.185(7) -0.041(6) 0.081(6) -0.031(5)
C204 0.112(5) 0.131(6) 0.213(7) -0.031(6) 0.070(5) -0.049(5)

loop_
_atom_type_symbol
_atom_type_description
_atom_type_scat_dispersion_real
_atom_type_scat_dispersion_imag
_atom_type_scat_source
C C 0.0033 0.0016 'International Tables Vol C Tables 4.2.6.8 and 6.1.1.4'
H H 0.0000 0.0000 'International Tables Vol C Tables 4.2.6.8 and 6.1.1.4'
N N 0.0061 0.0033 'International Tables Vol C Tables 4.2.6.8 and 6.1.1.4'
O O 0.0106 0.0060 'International Tables Vol C Tables 4.2.6.8 and 6.1.1.4'
U U -9.6767 9.6646 'International Tables Vol C Tables 4.2.6.8 and 6.1.1.4'

loop_
_geom_angle_atom_site_label_1
_geom_angle_atom_site_label_2
_geom_angle_atom_site_label_3
_geom_angle
_geom_angle_site_symmetry_1
_geom_angle_site_symmetry_3
_geom_angle_publ_flag
O1 U1 O2 79.40(8) . . ?
O1 U1 N1 68.76(7) . . ?
O1 U1 N2 83.10(8) . . ?
O1 U1 N3 147.43(8) . . ?
O1 U1 N4 129.17(8) . . ?
O2 U1 N1 127.15(8) . . ?
O2 U1 N2 69.45(7) . . ?
O2 U1 N3 86.12(8) . . ?
O2 U1 N4 149.11(8) . . ?
O3 U1 O1 136.46(7) . . ?
O3 U1 O2 82.14(8) . . ?
O3 U1 N1 148.35(8) . . ?
O3 U1 N2 125.83(7) . . ?
O3 U1 N3 68.61(7) . . ?
O3 U1 N4 82.02(8) . . ?
O4 U1 O1 79.43(8) . . ?
O4 U1 O2 130.83(8) . . ?
O4 U1 O3 83.63(8) . . ?
O4 U1 N1 83.96(8) . . ?
O4 U1 N2 149.05(8) . . ?
O4 U1 N3 130.56(8) . . ?
O4 U1 N4 73.14(8) . . ?
N1 U1 N2 65.88(8) . . ?
N1 U1 N3 98.62(7) . . ?
N1 U1 N4 66.52(7) . . ?
N2 U1 N3 64.47(7) . . ?
N2 U1 N4 99.39(7) . . ?
N4 U1 N3 63.41(8) . . ?
C11 O1 U1 148.65(19) . . ?
C26 O2 U1 151.03(18) . . ?
C41 O3 U1 150.98(18) . . ?
U1 O4 H4 136.7 . . ?
C1 N1 U1 110.66(18) . . ?
C1 N1 C8 109.5(2) . . ?
C1 N1 C9 108.7(2) . . ?
C8 N1 U1 111.06(17) . . ?
C8 N1 C9 107.6(2) . . ?
C9 N1 U1 109.20(17) . . ?
C2 N2 U1 111.55(18) . . ?
C2 N2 C3 109.1(2) . . ?
C2 N2 C24 107.5(2) . . ?
C3 N2 U1 111.82(17) . . ?
C3 N2 C24 109.2(2) . . ?
C24 N2 U1 107.55(16) . . ?
C4 N3 U1 111.96(17) . . ?
C4 N3 C39 107.8(2) . . ?
C5 N3 U1 112.09(18) . . ?
C5 N3 C4 109.4(2) . . ?
C5 N3 C39 109.8(2) . . ?
C39 N3 U1 105.56(17) . . ?
C6 N4 U1 114.38(19) . . ?
C7 N4 U1 107.15(17) . . ?
C7 N4 C6 110.1(2) . . ?
C7 N4 C54 108.7(3) . . ?
C54 N4 U1 107.68(18) . . ?
C54 N4 C6 108.7(3) . . ?
N1 C1 H1A 109.0 . . ?
N1 C1 H1B 109.0 . . ?
N1 C1 C2 113.1(3) . . ?
H1A C1 H1B 107.8 . . ?
C2 C1 H1A 109.0 . . ?
C2 C1 H1B 109.0 . . ?
N2 C2 C1 112.7(2) . . ?
N2 C2 H2A 109.0 . . ?
N2 C2 H2B 109.0 . . ?
C1 C2 H2A 109.0 . . ?
C1 C2 H2B 109.0 . . ?
H2A C2 H2B 107.8 . . ?
N2 C3 H3A 109.3 . . ?
N2 C3 H3B 109.3 . . ?
N2 C3 C4 111.7(3) . . ?
H3A C3 H3B 107.9 . . ?
C4 C3 H3A 109.3 . . ?
C4 C3 H3B 109.3 . . ?
N3 C4 C3 112.8(2) . . ?
N3 C4 H4A 109.0 . . ?
N3 C4 H4B 109.0 . . ?
C3 C4 H4A 109.0 . . ?
C3 C4 H4B 109.0 . . ?
H4A C4 H4B 107.8 . . ?
N3 C5 H5A 109.1 . . ?
N3 C5 H5B 109.1 . . ?
N3 C5 C6 112.4(3) . . ?
H5A C5 H5B 107.9 . . ?
C6 C5 H5A 109.1 . . ?
C6 C5 H5B 109.1 . . ?
N4 C6 C5 111.5(2) . . ?
N4 C6 H6A 109.3 . . ?
N4 C6 H6B 109.3 . . ?
C5 C6 H6A 109.3 . . ?
C5 C6 H6B 109.3 . . ?
H6A C6 H6B 108.0 . . ?
N4 C7 H7A 109.2 . . ?
N4 C7 H7B 109.2 . . ?
N4 C7 C8 112.0(3) . . ?
H7A C7 H7B 107.9 . . ?
C8 C7 H7A 109.2 . . ?
C8 C7 H7B 109.2 . . ?
N1 C8 C7 113.2(2) . . ?
N1 C8 H8A 108.9 . . ?
N1 C8 H8B 108.9 . . ?
C7 C8 H8A 108.9 . . ?
C7 C8 H8B 108.9 . . ?
H8A C8 H8B 107.7 . . ?
N1 C9 H9A 108.0 . . ?
N1 C9 H9B 108.0 . . ?
N1 C9 C10 117.0(3) . . ?
H9A C9 H9B 107.3 . . ?
C10 C9 H9A 108.0 . . ?
C10 C9 H9B 108.0 . . ?
C11 C10 C9 121.2(3) . . ?
C15 C10 C9 117.9(3) . . ?
C15 C10 C11 120.7(3) . . ?
O1 C11 C10 119.6(3) . . ?
O1 C11 C12 121.8(3) . . ?
C10 C11 C12 118.6(3) . . ?
C11 C12 C16 120.2(3) . . ?
C13 C12 C11 118.0(3) . . ?
C13 C12 C16 121.8(3) . . ?
C12 C13 H13 118.0 . . ?
C14 C13 C12 124.0(3) . . ?
C14 C13 H13 118.0 . . ?
C13 C14 C20 122.7(3) . . ?
C15 C14 C13 116.6(3) . . ?
C15 C14 C20 120.7(3) . . ?
C10 C15 H15 119.0 . . ?
C14 C15 C10 121.9(3) . . ?
C14 C15 H15 119.0 . . ?
C12 C16 C18 109.4(3) . . ?
C17 C16 C12 110.3(2) . . ?
C17 C16 C18 109.6(3) . . ?
C19 C16 C12 112.1(3) . . ?
C19 C16 C17 107.9(3) . . ?
C19 C16 C18 107.4(3) . . ?
C16 C17 H17A 109.5 . . ?
C16 C17 H17B 109.5 . . ?
C16 C17 H17C 109.5 . . ?
H17A C17 H17B 109.5 . . ?
H17A C17 H17C 109.5 . . ?
H17B C17 H17C 109.5 . . ?
C16 C18 H18A 109.5 . . ?
C16 C18 H18B 109.5 . . ?
C16 C18 H18C 109.5 . . ?
H18A C18 H18B 109.5 . . ?
H18A C18 H18C 109.5 . . ?
H18B C18 H18C 109.5 . . ?
C16 C19 H19A 109.5 . . ?
C16 C19 H19B 109.5 . . ?
C16 C19 H19C 109.5 . . ?
H19A C19 H19B 109.5 . . ?
H19A C19 H19C 109.5 . . ?
H19B C19 H19C 109.5 . . ?
C14 C20 C21 109.3(3) . . ?
C14 C20 C23A 107.2(4) . . ?
C22 C20 C14 113.6(4) . . ?
C22 C20 C21 106.4(5) . . ?
C23 C20 C14 110.7(3) . . ?
C23 C20 C21 106.9(5) . . ?
C23 C20 C22 109.6(5) . . ?
C21A C20 C14 113.0(4) . . ?
C21A C20 C23A 108.8(7) . . ?
C22A C20 C14 107.7(5) . . ?
C22A C20 C21A 109.2(6) . . ?
C22A C20 C23A 111.0(8) . . ?
C20 C21 H21A 109.5 . . ?
C20 C21 H21B 109.5 . . ?
C20 C21 H21C 109.5 . . ?
H21A C21 H21B 109.5 . . ?
H21A C21 H21C 109.5 . . ?
H21B C21 H21C 109.5 . . ?
C20 C22 H22A 109.5 . . ?
C20 C22 H22B 109.5 . . ?
C20 C22 H22C 109.5 . . ?
H22A C22 H22B 109.5 . . ?
H22A C22 H22C 109.5 . . ?
H22B C22 H22C 109.5 . . ?
C20 C23 H23A 109.5 . . ?
C20 C23 H23B 109.5 . . ?
C20 C23 H23C 109.5 . . ?
H23A C23 H23B 109.5 . . ?
H23A C23 H23C 109.5 . . ?
H23B C23 H23C 109.5 . . ?
C20 C21A H21D 109.5 . . ?
C20 C21A H21E 109.5 . . ?
C20 C21A H21F 109.5 . . ?
H21D C21A H21E 109.5 . . ?
H21D C21A H21F 109.5 . . ?
H21E C21A H21F 109.5 . . ?
C20 C22A H22D 109.5 . . ?
C20 C22A H22E 109.5 . . ?
C20 C22A H22F 109.5 . . ?
H22D C22A H22E 109.5 . . ?
H22D C22A H22F 109.5 . . ?
H22E C22A H22F 109.5 . . ?
C20 C23A H23D 109.5 . . ?
C20 C23A H23E 109.5 . . ?
C20 C23A H23F 109.5 . . ?
H23D C23A H23E 109.5 . . ?
H23D C23A H23F 109.5 . . ?
H23E C23A H23F 109.5 . . ?
N2 C24 H24A 108.3 . . ?
N2 C24 H24B 108.3 . . ?
N2 C24 C25 116.1(2) . . ?
H24A C24 H24B 107.4 . . ?
C25 C24 H24A 108.3 . . ?
C25 C24 H24B 108.3 . . ?
C26 C25 C24 120.7(3) . . ?
C30 C25 C24 118.7(3) . . ?
C30 C25 C26 120.6(3) . . ?
O2 C26 C25 118.8(3) . . ?
O2 C26 C27 122.5(3) . . ?
C25 C26 C27 118.7(3) . . ?
C26 C27 C31 121.3(3) . . ?
C28 C27 C26 117.8(3) . . ?
C28 C27 C31 120.9(3) . . ?
C27 C28 H28 117.9 . . ?
C29 C28 C27 124.2(3) . . ?
C29 C28 H28 117.9 . . ?
C28 C29 C30 116.6(3) . . ?
C28 C29 C35 122.8(3) . . ?
C30 C29 C35 120.6(3) . . ?
C25 C30 C29 122.0(3) . . ?
C25 C30 H30 119.0 . . ?
C29 C30 H30 119.0 . . ?
C32 C31 C27 112.2(3) . . ?
C33 C31 C27 109.5(3) . . ?
C33 C31 C32 108.0(3) . . ?
C34 C31 C27 109.9(3) . . ?
C34 C31 C32 107.3(3) . . ?
C34 C31 C33 109.8(3) . . ?
C31 C32 H32A 109.5 . . ?
C31 C32 H32B 109.5 . . ?
C31 C32 H32C 109.5 . . ?
H32A C32 H32B 109.5 . . ?
H32A C32 H32C 109.5 . . ?
H32B C32 H32C 109.5 . . ?
C31 C33 H33A 109.5 . . ?
C31 C33 H33B 109.5 . . ?
C31 C33 H33C 109.5 . . ?
H33A C33 H33B 109.5 . . ?
H33A C33 H33C 109.5 . . ?
H33B C33 H33C 109.5 . . ?
C31 C34 H34A 109.5 . . ?
C31 C34 H34B 109.5 . . ?
C31 C34 H34C 109.5 . . ?
H34A C34 H34B 109.5 . . ?
H34A C34 H34C 109.5 . . ?
H34B C34 H34C 109.5 . . ?
C29 C35 C36 109.7(4) . . ?
C29 C35 C38 109.6(4) . . ?
C36 C35 C38 108.1(4) . . ?
C37 C35 C29 112.7(3) . . ?
C37 C35 C36 107.5(4) . . ?
C37 C35 C38 109.1(4) . . ?
C35 C36 H36A 109.5 . . ?
C35 C36 H36B 109.5 . . ?
C35 C36 H36C 109.5 . . ?
H36A C36 H36B 109.5 . . ?
H36A C36 H36C 109.5 . . ?
H36B C36 H36C 109.5 . . ?
C35 C37 H37A 109.5 . . ?
C35 C37 H37B 109.5 . . ?
C35 C37 H37C 109.5 . . ?
H37A C37 H37B 109.5 . . ?
H37A C37 H37C 109.5 . . ?
H37B C37 H37C 109.5 . . ?
C35 C38 H38A 109.5 . . ?
C35 C38 H38B 109.5 . . ?
C35 C38 H38C 109.5 . . ?
H38A C38 H38B 109.5 . . ?
H38A C38 H38C 109.5 . . ?
H38B C38 H38C 109.5 . . ?
N3 C39 H39A 108.1 . . ?
N3 C39 H39B 108.1 . . ?
N3 C39 C40 116.6(3) . . ?
H39A C39 H39B 107.3 . . ?
C40 C39 H39A 108.1 . . ?
C40 C39 H39B 108.1 . . ?
C41 C40 C39 121.1(3) . . ?
C45 C40 C39 117.5(3) . . ?
C45 C40 C41 121.0(3) . . ?
O3 C41 C40 119.2(3) . . ?
O3 C41 C42 121.7(3) . . ?
C40 C41 C42 119.1(3) . . ?
C41 C42 C46 121.0(3) . . ?
C43 C42 C41 117.4(3) . . ?
C43 C42 C46 121.5(3) . . ?
C42 C43 H43 117.9 . . ?
C42 C43 C44 124.1(3) . . ?
C44 C43 H43 117.9 . . ?
C43 C44 C50 119.9(3) . . ?
C45 C44 C43 117.1(3) . . ?
C45 C44 C50 123.0(3) . . ?
C40 C45 H45 119.4 . . ?
C44 C45 C40 121.2(3) . . ?
C44 C45 H45 119.4 . . ?
C42 C46 C47 109.7(2) . . ?
C42 C46 C48 111.8(3) . . ?
C42 C46 C49 111.4(3) . . ?
C47 C46 C48 107.6(3) . . ?
C47 C46 C49 109.4(3) . . ?
C49 C46 C48 106.8(3) . . ?
C46 C47 H47A 109.5 . . ?
C46 C47 H47B 109.5 . . ?
C46 C47 H47C 109.5 . . ?
H47A C47 H47B 109.5 . . ?
H47A C47 H47C 109.5 . . ?
H47B C47 H47C 109.5 . . ?
C46 C48 H48A 109.5 . . ?
C46 C48 H48B 109.5 . . ?
C46 C48 H48C 109.5 . . ?
H48A C48 H48B 109.5 . . ?
H48A C48 H48C 109.5 . . ?
H48B C48 H48C 109.5 . . ?
C46 C49 H49A 109.5 . . ?
C46 C49 H49B 109.5 . . ?
C46 C49 H49C 109.5 . . ?
H49A C49 H49B 109.5 . . ?
H49A C49 H49C 109.5 . . ?
H49B C49 H49C 109.5 . . ?
C44 C50 C51 109.3(3) . . ?
C52 C50 C44 110.2(3) . . ?
C52 C50 C51 109.1(3) . . ?
C53 C50 C44 111.4(3) . . ?
C53 C50 C51 108.1(3) . . ?
C53 C50 C52 108.7(3) . . ?
C50 C51 H51A 109.5 . . ?
C50 C51 H51B 109.5 . . ?
C50 C51 H51C 109.5 . . ?
H51A C51 H51B 109.5 . . ?
H51A C51 H51C 109.5 . . ?
H51B C51 H51C 109.5 . . ?
C50 C52 H52A 109.5 . . ?
C50 C52 H52B 109.5 . . ?
C50 C52 H52C 109.5 . . ?
H52A C52 H52B 109.5 . . ?
H52A C52 H52C 109.5 . . ?
H52B C52 H52C 109.5 . . ?
C50 C53 H53A 109.5 . . ?
C50 C53 H53B 109.5 . . ?
C50 C53 H53C 109.5 . . ?
H53A C53 H53B 109.5 . . ?
H53A C53 H53C 109.5 . . ?
H53B C53 H53C 109.5 . . ?
N4 C54 H54A 109.5 . . ?
N4 C54 H54B 109.5 . . ?
N4 C54 H54C 109.5 . . ?
H54A C54 H54B 109.5 . . ?
H54A C54 H54C 109.5 . . ?
H54B C54 H54C 109.5 . . ?
C104 O100 C101 110.4(10) . . ?
O100 C101 H10A 111.0 . . ?
O100 C101 H10B 111.0 . . ?
O100 C101 C102 103.9(11) . . ?
H10A C101 H10B 109.0 . . ?
C102 C101 H10A 111.0 . . ?
C102 C101 H10B 111.0 . . ?
C101 C102 H10C 111.3 . . ?
C101 C102 H10D 111.3 . . ?
H10C C102 H10D 109.2 . . ?
C103 C102 C101 102.2(10) . . ?
C103 C102 H10C 111.3 . . ?
C103 C102 H10D 111.3 . . ?
C102 C103 H10E 111.8 . . ?
C102 C103 H10F 111.8 . . ?
C102 C103 C104 99.6(10) . . ?
H10E C103 H10F 109.6 . . ?
C104 C103 H10E 111.8 . . ?
C104 C103 H10F 111.8 . . ?
O100 C104 C103 105.6(11) . . ?
O100 C104 H10G 110.6 . . ?
O100 C104 H10H 110.6 . . ?
C103 C104 H10G 110.6 . . ?
C103 C104 H10H 110.6 . . ?
H10G C104 H10H 108.7 . . ?
C114 O110 C110 105.1(7) . . ?
O110 C110 H11A 111.0 . . ?
O110 C110 H11B 111.0 . . ?
O110 C110 C112 103.7(8) . . ?
H11A C110 H11B 109.0 . . ?
C112 C110 H11A 111.0 . . ?
C112 C110 H11B 111.0 . . ?
C110 C112 H11C 111.0 . . ?
C110 C112 H11D 111.0 . . ?
C110 C112 C113 103.8(7) . . ?
H11C C112 H11D 109.0 . . ?
C113 C112 H11C 111.0 . . ?
C113 C112 H11D 111.0 . . ?
C112 C113 H11E 111.1 . . ?
C112 C113 H11F 111.1 . . ?
H11E C113 H11F 109.1 . . ?
C114 C113 C112 103.3(6) . . ?
C114 C113 H11E 111.1 . . ?
C114 C113 H11F 111.1 . . ?
O110 C114 C113 108.4(7) . . ?
O110 C114 H11G 110.0 . . ?
O110 C114 H11H 110.0 . . ?
C113 C114 H11G 110.0 . . ?
C113 C114 H11H 110.0 . . ?
H11G C114 H11H 108.4 . . ?
C201 O200 C204 107.1(7) . . ?
O200 C201 H20A 110.7 . . ?
O200 C201 H20B 110.7 . . ?
H20A C201 H20B 108.8 . . ?
C202 C201 O200 105.3(9) . . ?
C202 C201 H20A 110.7 . . ?
C202 C201 H20B 110.7 . . ?
C201 C202 H20C 110.2 . . ?
C201 C202 H20D 110.2 . . ?
C201 C202 C203 107.6(9) . . ?
H20C C202 H20D 108.5 . . ?
C203 C202 H20C 110.2 . . ?
C203 C202 H20D 110.2 . . ?
C202 C203 H20E 109.3 . . ?
C202 C203 H20F 109.3 . . ?
C202 C203 C204 111.8(9) . . ?
H20E C203 H20F 107.9 . . ?
C204 C203 H20E 109.3 . . ?
C204 C203 H20F 109.3 . . ?
O200 C204 H20G 112.9 . . ?
O200 C204 H20H 112.9 . . ?
C203 C204 O200 94.2(9) . . ?
C203 C204 H20G 112.9 . . ?
C203 C204 H20H 112.9 . . ?
H20G C204 H20H 110.3 . . ?

loop_
_geom_bond_atom_site_label_1
_geom_bond_atom_site_label_2
_geom_bond_distance
_geom_bond_site_symmetry_2
_geom_bond_publ_flag
U1 O1 2.231(2) . ?
U1 O2 2.233(2) . ?
U1 O3 2.208(2) . ?
U1 O4 2.141(2) . ?
U1 N1 2.730(2) . ?
U1 N2 2.784(3) . ?
U1 N3 2.817(2) . ?
U1 N4 2.817(3) . ?
O1 C11 1.329(4) . ?
O2 C26 1.335(4) . ?
O3 C41 1.336(3) . ?
O4 H4 0.8707 . ?
N1 C1 1.481(4) . ?
N1 C8 1.489(4) . ?
N1 C9 1.491(4) . ?
N2 C2 1.487(4) . ?
N2 C3 1.488(4) . ?
N2 C24 1.503(4) . ?
N3 C4 1.484(4) . ?
N3 C5 1.479(4) . ?
N3 C39 1.495(4) . ?
N4 C6 1.486(4) . ?
N4 C7 1.474(4) . ?
N4 C54 1.478(4) . ?
C1 H1A 0.9900 . ?
C1 H1B 0.9900 . ?
C1 C2 1.509(4) . ?
C2 H2A 0.9900 . ?
C2 H2B 0.9900 . ?
C3 H3A 0.9900 . ?
C3 H3B 0.9900 . ?
C3 C4 1.508(4) . ?
C4 H4A 0.9900 . ?
C4 H4B 0.9900 . ?
C5 H5A 0.9900 . ?
C5 H5B 0.9900 . ?
C5 C6 1.514(5) . ?
C6 H6A 0.9900 . ?
C6 H6B 0.9900 . ?
C7 H7A 0.9900 . ?
C7 H7B 0.9900 . ?
C7 C8 1.516(4) . ?
C8 H8A 0.9900 . ?
C8 H8B 0.9900 . ?
C9 H9A 0.9900 . ?
C9 H9B 0.9900 . ?
C9 C10 1.511(4) . ?
C10 C11 1.406(4) . ?
C10 C15 1.390(4) . ?
C11 C12 1.419(4) . ?
C12 C13 1.396(4) . ?
C12 C16 1.539(4) . ?
C13 H13 0.9500 . ?
C13 C14 1.393(4) . ?
C14 C15 1.388(4) . ?
C14 C20 1.539(4) . ?
C15 H15 0.9500 . ?
C16 C17 1.532(5) . ?
C16 C18 1.547(4) . ?
C16 C19 1.528(4) . ?
C17 H17A 0.9800 . ?
C17 H17B 0.9800 . ?
C17 H17C 0.9800 . ?
C18 H18A 0.9800 . ?
C18 H18B 0.9800 . ?
C18 H18C 0.9800 . ?
C19 H19A 0.9800 . ?
C19 H19B 0.9800 . ?
C19 H19C 0.9800 . ?
C20 C21 1.556(8) . ?
C20 C22 1.529(8) . ?
C20 C23 1.527(8) . ?
C20 C21A 1.507(11) . ?
C20 C22A 1.506(10) . ?
C20 C23A 1.539(11) . ?
C21 H21A 0.9800 . ?
C21 H21B 0.9800 . ?
C21 H21C 0.9800 . ?
C22 H22A 0.9800 . ?
C22 H22B 0.9800 . ?
C22 H22C 0.9800 . ?
C23 H23A 0.9800 . ?
C23 H23B 0.9800 . ?
C23 H23C 0.9800 . ?
C21A H21D 0.9800 . ?
C21A H21E 0.9800 . ?
C21A H21F 0.9800 . ?
C22A H22D 0.9800 . ?
C22A H22E 0.9800 . ?
C22A H22F 0.9800 . ?
C23A H23D 0.9800 . ?
C23A H23E 0.9800 . ?
C23A H23F 0.9800 . ?
C24 H24A 0.9900 . ?
C24 H24B 0.9900 . ?
C24 C25 1.509(4) . ?
C25 C26 1.411(4) . ?
C25 C30 1.389(4) . ?
C26 C27 1.424(4) . ?
C27 C28 1.396(4) . ?
C27 C31 1.541(4) . ?
C28 H28 0.9500 . ?
C28 C29 1.392(5) . ?
C29 C30 1.394(5) . ?
C29 C35 1.531(5) . ?
C30 H30 0.9500 . ?
C31 C32 1.538(4) . ?
C31 C33 1.537(5) . ?
C31 C34 1.531(5) . ?
C32 H32A 0.9800 . ?
C32 H32B 0.9800 . ?
C32 H32C 0.9800 . ?
C33 H33A 0.9800 . ?
C33 H33B 0.9800 . ?
C33 H33C 0.9800 . ?
C34 H34A 0.9800 . ?
C34 H34B 0.9800 . ?
C34 H34C 0.9800 . ?
C35 C36 1.534(7) . ?
C35 C37 1.530(6) . ?
C35 C38 1.540(7) . ?
C36 H36A 0.9800 . ?
C36 H36B 0.9800 . ?
C36 H36C 0.9800 . ?
C37 H37A 0.9800 . ?
C37 H37B 0.9800 . ?
C37 H37C 0.9800 . ?
C38 H38A 0.9800 . ?
C38 H38B 0.9800 . ?
C38 H38C 0.9800 . ?
C39 H39A 0.9900 . ?
C39 H39B 0.9900 . ?
C39 C40 1.514(4) . ?
C40 C41 1.397(4) . ?
C40 C45 1.396(4) . ?
C41 C42 1.424(4) . ?
C42 C43 1.390(4) . ?
C42 C46 1.531(4) . ?
C43 H43 0.9500 . ?
C43 C44 1.401(4) . ?
C44 C45 1.382(4) . ?
C44 C50 1.537(4) . ?
C45 H45 0.9500 . ?
C46 C47 1.534(4) . ?
C46 C48 1.540(4) . ?
C46 C49 1.539(4) . ?
C47 H47A 0.9800 . ?
C47 H47B 0.9800 . ?
C47 H47C 0.9800 . ?
C48 H48A 0.9800 . ?
C48 H48B 0.9800 . ?
C48 H48C 0.9800 . ?
C49 H49A 0.9800 . ?
C49 H49B 0.9800 . ?
C49 H49C 0.9800 . ?
C50 C51 1.540(5) . ?
C50 C52 1.531(5) . ?
C50 C53 1.527(5) . ?
C51 H51A 0.9800 . ?
C51 H51B 0.9800 . ?
C51 H51C 0.9800 . ?
C52 H52A 0.9800 . ?
C52 H52B 0.9800 . ?
C52 H52C 0.9800 . ?
C53 H53A 0.9800 . ?
C53 H53B 0.9800 . ?
C53 H53C 0.9800 . ?
C54 H54A 0.9800 . ?
C54 H54B 0.9800 . ?
C54 H54C 0.9800 . ?
O100 C101 1.437(13) . ?
O100 C104 1.414(13) . ?
C101 H10A 0.9900 . ?
C101 H10B 0.9900 . ?
C101 C102 1.529(15) . ?
C102 H10C 0.9900 . ?
C102 H10D 0.9900 . ?
C102 C103 1.511(15) . ?
C103 H10E 0.9900 . ?
C103 H10F 0.9900 . ?
C103 C104 1.518(13) . ?
C104 H10G 0.9900 . ?
C104 H10H 0.9900 . ?
O110 C110 1.442(9) . ?
O110 C114 1.422(9) . ?
C110 H11A 0.9900 . ?
C110 H11B 0.9900 . ?
C110 C112 1.509(11) . ?
C112 H11C 0.9900 . ?
C112 H11D 0.9900 . ?
C112 C113 1.527(11) . ?
C113 H11E 0.9900 . ?
C113 H11F 0.9900 . ?
C113 C114 1.511(9) . ?
C114 H11G 0.9900 . ?
C114 H11H 0.9900 . ?
O200 C201 1.547(11) . ?
O200 C204 1.586(12) . ?
C201 H20A 0.9900 . ?
C201 H20B 0.9900 . ?
C201 C202 1.360(11) . ?
C202 H20C 0.9900 . ?
C202 H20D 0.9900 . ?
C202 C203 1.413(13) . ?
C203 H20E 0.9900 . ?
C203 H20F 0.9900 . ?
C203 C204 1.468(14) . ?
C204 H20G 0.9900 . ?
C204 H20H 0.9900 . ?

loop_
_geom_torsion_atom_site_label_1
_geom_torsion_atom_site_label_2
_geom_torsion_atom_site_label_3
_geom_torsion_atom_site_label_4
_geom_torsion
_geom_torsion_site_symmetry_1
_geom_torsion_site_symmetry_2
_geom_torsion_site_symmetry_3
_geom_torsion_site_symmetry_4
_geom_torsion_publ_flag
U1 O1 C11 C10 -17.3(5) . . . . ?
U1 O1 C11 C12 163.5(3) . . . . ?
U1 O2 C26 C25 6.6(6) . . . . ?
U1 O2 C26 C27 -173.2(3) . . . . ?
U1 O3 C41 C40 -6.0(6) . . . . ?
U1 O3 C41 C42 173.2(3) . . . . ?
U1 N1 C1 C2 49.0(3) . . . . ?
U1 N1 C8 C7 41.8(3) . . . . ?
U1 N1 C9 C10 70.2(3) . . . . ?
U1 N2 C2 C1 37.6(3) . . . . ?
U1 N2 C3 C4 47.7(3) . . . . ?
U1 N2 C24 C25 72.8(3) . . . . ?
U1 N3 C4 C3 41.3(3) . . . . ?
U1 N3 C5 C6 48.1(3) . . . . ?
U1 N3 C39 C40 73.0(3) . . . . ?
U1 N4 C6 C5 39.6(3) . . . . ?
U1 N4 C7 C8 49.9(3) . . . . ?
O1 C11 C12 C13 175.6(3) . . . . ?
O1 C11 C12 C16 -4.9(4) . . . . ?
O2 C26 C27 C28 174.8(3) . . . . ?
O2 C26 C27 C31 -5.7(4) . . . . ?
O3 C41 C42 C43 180.0(3) . . . . ?
O3 C41 C42 C46 -3.2(4) . . . . ?
N1 C1 C2 N2 -60.5(3) . . . . ?
N1 C9 C10 C11 -48.7(4) . . . . ?
N1 C9 C10 C15 136.0(3) . . . . ?
N2 C3 C4 N3 -61.7(3) . . . . ?
N2 C24 C25 C26 -55.0(4) . . . . ?
N2 C24 C25 C30 127.0(3) . . . . ?
N3 C5 C6 N4 -60.0(4) . . . . ?
N3 C39 C40 C41 -52.3(4) . . . . ?
N3 C39 C40 C45 134.0(3) . . . . ?
N4 C7 C8 N1 -65.8(3) . . . . ?
C1 N1 C8 C7 164.4(3) . . . . ?
C1 N1 C9 C10 -50.6(3) . . . . ?
C2 N2 C3 C4 -76.2(3) . . . . ?
C2 N2 C24 C25 -167.0(3) . . . . ?
C3 N2 C2 C1 161.7(3) . . . . ?
C3 N2 C24 C25 -48.7(3) . . . . ?
C4 N3 C5 C6 -76.7(3) . . . . ?
C4 N3 C39 C40 -167.2(2) . . . . ?
C5 N3 C4 C3 166.2(3) . . . . ?
C5 N3 C39 C40 -48.0(3) . . . . ?
C6 N4 C7 C8 -75.1(3) . . . . ?
C7 N4 C6 C5 160.4(3) . . . . ?
C8 N1 C1 C2 -73.8(3) . . . . ?
C8 N1 C9 C10 -169.1(3) . . . . ?
C9 N1 C1 C2 168.9(2) . . . . ?
C9 N1 C8 C7 -77.6(3) . . . . ?
C9 C10 C11 O1 10.8(4) . . . . ?
C9 C10 C11 C12 -169.9(3) . . . . ?
C9 C10 C15 C14 172.0(3) . . . . ?
C10 C11 C12 C13 -3.7(4) . . . . ?
C10 C11 C12 C16 175.9(3) . . . . ?
C11 C10 C15 C14 -3.4(5) . . . . ?
C11 C12 C13 C14 0.0(5) . . . . ?
C11 C12 C16 C17 60.6(4) . . . . ?
C11 C12 C16 C18 -60.1(4) . . . . ?
C11 C12 C16 C19 -179.2(3) . . . . ?
C12 C13 C14 C15 2.0(5) . . . . ?
C12 C13 C14 C20 180.0(3) . . . . ?
C13 C12 C16 C17 -119.9(3) . . . . ?
C13 C12 C16 C18 119.5(3) . . . . ?
C13 C12 C16 C19 0.4(4) . . . . ?
C13 C14 C15 C10 -0.3(5) . . . . ?
C13 C14 C20 C21 -114.7(4) . . . . ?
C13 C14 C20 C22 3.9(6) . . . . ?
C13 C14 C20 C23 127.7(5) . . . . ?
C13 C14 C20 C21A -177.4(6) . . . . ?
C13 C14 C20 C22A -56.7(6) . . . . ?
C13 C14 C20 C23A 62.8(8) . . . . ?
C15 C10 C11 O1 -173.9(3) . . . . ?
C15 C10 C11 C12 5.4(4) . . . . ?
C15 C14 C20 C21 63.2(5) . . . . ?
C15 C14 C20 C22 -178.2(5) . . . . ?
C15 C14 C20 C23 -54.4(5) . . . . ?
C15 C14 C20 C21A 0.5(6) . . . . ?
C15 C14 C20 C22A 121.2(5) . . . . ?
C15 C14 C20 C23A -119.3(7) . . . . ?
C16 C12 C13 C14 -179.5(3) . . . . ?
C20 C14 C15 C10 -178.3(3) . . . . ?
C24 N2 C2 C1 -80.1(3) . . . . ?
C24 N2 C3 C4 166.6(2) . . . . ?
C24 C25 C26 O2 7.3(4) . . . . ?
C24 C25 C26 C27 -173.0(3) . . . . ?
C24 C25 C30 C29 176.7(3) . . . . ?
C25 C26 C27 C28 -4.9(4) . . . . ?
C25 C26 C27 C31 174.6(3) . . . . ?
C26 C25 C30 C29 -1.3(5) . . . . ?
C26 C27 C28 C29 1.4(5) . . . . ?
C26 C27 C31 C32 -175.0(3) . . . . ?
C26 C27 C31 C33 65.1(4) . . . . ?
C26 C27 C31 C34 -55.6(4) . . . . ?
C27 C28 C29 C30 2.2(5) . . . . ?
C27 C28 C29 C35 -178.4(4) . . . . ?
C28 C27 C31 C32 4.5(4) . . . . ?
C28 C27 C31 C33 -115.4(3) . . . . ?
C28 C27 C31 C34 123.9(3) . . . . ?
C28 C29 C30 C25 -2.2(5) . . . . ?
C28 C29 C35 C36 -113.0(4) . . . . ?
C28 C29 C35 C37 6.7(6) . . . . ?
C28 C29 C35 C38 128.4(4) . . . . ?
C30 C25 C26 O2 -174.8(3) . . . . ?
C30 C25 C26 C27 5.0(4) . . . . ?
C30 C29 C35 C36 66.3(5) . . . . ?
C30 C29 C35 C37 -173.9(4) . . . . ?
C30 C29 C35 C38 -52.2(5) . . . . ?
C31 C27 C28 C29 -178.1(3) . . . . ?
C35 C29 C30 C25 178.4(4) . . . . ?
C39 N3 C4 C3 -74.4(3) . . . . ?
C39 N3 C5 C6 165.1(2) . . . . ?
C39 C40 C41 O3 6.8(4) . . . . ?
C39 C40 C41 C42 -172.4(3) . . . . ?
C39 C40 C45 C44 172.7(3) . . . . ?
C40 C41 C42 C43 -0.8(4) . . . . ?
C40 C41 C42 C46 176.0(3) . . . . ?
C41 C40 C45 C44 -1.0(5) . . . . ?
C41 C42 C43 C44 0.6(5) . . . . ?
C41 C42 C46 C47 -63.0(4) . . . . ?
C41 C42 C46 C48 177.7(3) . . . . ?
C41 C42 C46 C49 58.3(4) . . . . ?
C42 C43 C44 C45 -0.6(5) . . . . ?
C42 C43 C44 C50 178.2(3) . . . . ?
C43 C42 C46 C47 113.7(3) . . . . ?
C43 C42 C46 C48 -5.6(4) . . . . ?
C43 C42 C46 C49 -125.1(3) . . . . ?
C43 C44 C45 C40 0.7(5) . . . . ?
C43 C44 C50 C51 -57.1(4) . . . . ?
C43 C44 C50 C52 62.7(4) . . . . ?
C43 C44 C50 C53 -176.6(3) . . . . ?
C45 C40 C41 O3 -179.8(3) . . . . ?
C45 C40 C41 C42 1.0(4) . . . . ?
C45 C44 C50 C51 121.6(4) . . . . ?
C45 C44 C50 C52 -118.5(4) . . . . ?
C45 C44 C50 C53 2.2(5) . . . . ?
C46 C42 C43 C44 -176.2(3) . . . . ?
C50 C44 C45 C40 -178.1(3) . . . . ?
C54 N4 C6 C5 -80.7(3) . . . . ?
C54 N4 C7 C8 165.9(2) . . . . ?
O100 C101 C102 C103 32.4(17) . . . . ?
C101 O100 C104 C103 -17.6(19) . . . . ?
C101 C102 C103 C104 -41.4(14) . . . . ?
C102 C103 C104 O100 36.9(15) . . . . ?
C104 O100 C101 C102 -9(2) . . . . ?
O110 C110 C112 C113 -34.7(10) . . . . ?
C110 O110 C114 C113 -30.1(11) . . . . ?
C110 C112 C113 C114 16.4(10) . . . . ?
C112 C113 C114 O110 7.7(10) . . . . ?
C114 O110 C110 C112 40.3(11) . . . . ?
O200 C201 C202 C203 -16.5(13) . . . . ?
C201 O200 C204 C203 24.9(9) . . . . ?
C201 C202 C203 C204 37.5(15) . . . . ?
C202 C203 C204 O200 -37.1(11) . . . . ?
C204 O200 C201 C202 -6.6(11) . . . . ?

loop_
_platon_squeeze_void_nr
_platon_squeeze_void_average_x
_platon_squeeze_void_average_y
_platon_squeeze_void_average_z
_platon_squeeze_void_volume
_platon_squeeze_void_count_electrons
_platon_squeeze_void_content
1 -0.019 0.000 0.000 378 84 ' '
2 0.006 0.500 0.500 378 84 ' '
